data_7043922
loop_
_publ_author_name
'Chen, Fengli'
'Bai, Dongjie'
'Jiang, Donghao'
'Wang, Yao'
'He, Yabing'

_publ_section_title
;
 A Comparative Study of C2H2 Adsorption Properties in Five Isomeric
 Copper-Based MOFs Based on Naphthalene-Derived Diisophthalates
;
_journal_name_full 'Dalton Trans.'
_journal_paper_doi 10.1039/C7DT02290E
_journal_year 2017
_chemical_formula_moiety 'C26 H16 Cu2 O10 [6DMF]'
_chemical_formula_sum 'C44 H58 Cu2 N6 O16'
_chemical_formula_weight 1054.04
_space_group_crystal_system trigonal
_space_group_IT_number 166
_space_group_name_Hall '-R 3 2"'
_space_group_name_H-M_alt 'R -3 m :H'
_symmetry_space_group_name_Hall '-R 3 2"'
_symmetry_space_group_name_H-M 'R -3 m :H'
_atom_sites_solution_hydrogens geom
_audit_creation_method SHELXL-2014/7
_audit_update_record
;
2017-07-31 deposited with the CCDC.
2017-08-07 downloaded from the CCDC.
;
_cell_angle_alpha 90
_cell_angle_beta 90
_cell_angle_gamma 120
_cell_formula_units_Z 9
_cell_length_a 18.5628(12)
_cell_length_b 18.5628(12)
_cell_length_c 39.707(2)
_cell_measurement_reflns_used 78568
_cell_measurement_temperature 296(2)
_cell_measurement_theta_max 27.58
_cell_measurement_theta_min 0.999
_cell_volume 11849.1(12)
_computing_structure_refinement 'SHELXL-2014/7 (Sheldrick, 2014)'
_diffrn_ambient_temperature 296(2)
_diffrn_measured_fraction_theta_full 0.999
_diffrn_measured_fraction_theta_max 0.998
_diffrn_measurement_device_type 'Bruker SMART APEX II CCD area detector'
_diffrn_measurement_method 'omega scans'
_diffrn_radiation_type MoK\a
_diffrn_radiation_wavelength 0.71073
_diffrn_reflns_av_R_equivalents 0.1116
_diffrn_reflns_av_unetI/netI 0.0425
_diffrn_reflns_Laue_measured_fraction_full 0.999
_diffrn_reflns_Laue_measured_fraction_max 0.998
_diffrn_reflns_limit_h_max 24
_diffrn_reflns_limit_h_min -24
_diffrn_reflns_limit_k_max 24
_diffrn_reflns_limit_k_min -24
_diffrn_reflns_limit_l_max 51
_diffrn_reflns_limit_l_min -51
_diffrn_reflns_number 78489
_diffrn_reflns_point_group_measured_fraction_full 0.999
_diffrn_reflns_point_group_measured_fraction_max 0.998
_diffrn_reflns_theta_full 25.242
_diffrn_reflns_theta_max 27.586
_diffrn_reflns_theta_min 1.367
_diffrn_source 'fine-focus sealed tube'
_exptl_absorpt_coefficient_mu 0.877
_exptl_absorpt_correction_T_max 0.8992
_exptl_absorpt_correction_T_min 0.8376
_exptl_absorpt_correction_type empirical
_exptl_crystal_colour blue
_exptl_crystal_density_diffrn 1.329
_exptl_crystal_description block
_exptl_crystal_F_000 4950
_exptl_crystal_size_max 0.220
_exptl_crystal_size_mid 0.140
_exptl_crystal_size_min 0.130
_platon_squeeze_details
' the residual electron density of 2695 electrons per unit cell was tentatively assigned to 6 DMF, which were mainly established according to the elemental analysis'
_refine_diff_density_max 0.971
_refine_diff_density_min -0.606
_refine_diff_density_rms 0.145
_refine_ls_extinction_method none
_refine_ls_goodness_of_fit_ref 1.090
_refine_ls_hydrogen_treatment constr
_refine_ls_matrix_type full
_refine_ls_number_parameters 100
_refine_ls_number_reflns 3341
_refine_ls_number_restraints 60
_refine_ls_restrained_S_all 1.128
_refine_ls_R_factor_all 0.1075
_refine_ls_R_factor_gt 0.0756
_refine_ls_shift/su_max 0.001
_refine_ls_shift/su_mean 0.000
_refine_ls_structure_factor_coef Fsqd
_refine_ls_weighting_details 'w=1/[\s^2^(Fo^2^)+(0.1314P)^2^+23.5686P] where P=(Fo^2^+2Fc^2^)/3'
_refine_ls_weighting_scheme calc
_refine_ls_wR_factor_gt 0.2082
_refine_ls_wR_factor_ref 0.2271
_reflns_Friedel_coverage 0.000
_reflns_number_gt 2485
_reflns_number_total 3341
_reflns_threshold_expression 'I > 2\s(I)'
_cod_data_source_file c7dt02290e2.cif
_cod_data_source_block ZJNU-73
_cod_original_cell_volume 11849.1(16)
_cod_database_code 7043922
_shelx_shelxl_version_number 2014/7
_shelx_space_group_comment
;
The symmetry employed for this shelxl refinement is uniquely defined
by the following loop, which should always be used as a source of
symmetry information in preference to the above space-group names.
They are only intended as comments.
;
_shelx_estimated_absorpt_t_min 0.831
_shelx_estimated_absorpt_t_max 0.895
_platon_squeeze_void_probe_radius 1.20

loop_
_space_group_symop_operation_xyz
'x, y, z'
'-y, x-y, z'
'-x+y, -x, z'
'y, x, -z'
'-x, -x+y, -z'
'x-y, -y, -z'
'x+2/3, y+1/3, z+1/3'
'-y+2/3, x-y+1/3, z+1/3'
'-x+y+2/3, -x+1/3, z+1/3'
'y+2/3, x+1/3, -z+1/3'
'-x+2/3, -x+y+1/3, -z+1/3'
'x-y+2/3, -y+1/3, -z+1/3'
'x+1/3, y+2/3, z+2/3'
'-y+1/3, x-y+2/3, z+2/3'
'-x+y+1/3, -x+2/3, z+2/3'
'y+1/3, x+2/3, -z+2/3'
'-x+1/3, -x+y+2/3, -z+2/3'
'x-y+1/3, -y+2/3, -z+2/3'
'-x, -y, -z'
'y, -x+y, -z'
'x-y, x, -z'
'-y, -x, z'
'x, x-y, z'
'-x+y, y, z'
'-x+2/3, -y+1/3, -z+1/3'
'y+2/3, -x+y+1/3, -z+1/3'
'x-y+2/3, x+1/3, -z+1/3'
'-y+2/3, -x+1/3, z+1/3'
'x+2/3, x-y+1/3, z+1/3'
'-x+y+2/3, y+1/3, z+1/3'
'-x+1/3, -y+2/3, -z+2/3'
'y+1/3, -x+y+2/3, -z+2/3'
'x-y+1/3, x+2/3, -z+2/3'
'-y+1/3, -x+2/3, z+2/3'
'x+1/3, x-y+2/3, z+2/3'
'-x+y+1/3, y+2/3, z+2/3'

loop_
_atom_site_label
_atom_site_type_symbol
_atom_site_fract_x
_atom_site_fract_y
_atom_site_fract_z
_atom_site_U_iso_or_equiv
_atom_site_adp_type
_atom_site_occupancy
_atom_site_site_symmetry_order
_atom_site_calc_flag
_atom_site_refinement_flags_posn
_atom_site_refinement_flags_adp
_atom_site_refinement_flags_occupancy
_atom_site_disorder_assembly
_atom_site_disorder_group
C1 C 0.4501(3) 0.3596(3) 0.02604(10) 0.0437(9) Uani 1 1 d . U . . .
C2 C 0.4230(3) 0.2764(3) 0.04212(10) 0.0431(9) Uani 1 1 d . U . . .
C3 C 0.4423(4) 0.22113(18) 0.02652(13) 0.0415(12) Uani 1 2 d S TU P . .
H3 H 0.4681 0.2341 0.0056 0.050 Uiso 1 2 calc R U P . .
C4 C 0.3809(3) 0.2551(3) 0.07231(11) 0.0514(10) Uani 1 1 d . U . . .
H4 H 0.3667 0.2914 0.0825 0.062 Uiso 1 1 calc R U . . .
C5 C 0.3594(4) 0.1797(2) 0.08773(16) 0.0524(15) Uani 1 2 d S TU P . .
C6 C 0.3148(5) 0.1574(2) 0.12070(18) 0.0617(18) Uani 1 2 d S TU P . .
C7 C 0.2268(7) 0.1134(4) 0.1197(3) 0.140(4) Uani 1 2 d S TU P . .
H7 H 0.1982 0.0991 0.0993 0.168 Uiso 1 2 calc R U P . .
C8 C 0.3556(4) 0.17780(19) 0.15107(15) 0.0425(13) Uani 1 2 d S TU P . .
C9 C 0.4416(5) 0.2208(3) 0.1523(2) 0.099(3) Uani 1 2 d S TU P . .
H9 H 0.4720 0.2360 0.1324 0.118 Uiso 1 2 calc R U P . .
C10 C 0.4824(8) 0.2412(4) 0.1826(3) 0.157(5) Uani 1 2 d S TU P . .
H10 H 0.5402 0.2701 0.1827 0.188 Uiso 1 2 calc R U P . .
Cu1 Cu 0.52378(2) 0.47622(2) -0.02720(2) 0.0356(3) Uani 1 2 d S T P . .
O1 O 0.4810(2) 0.37133(18) -0.00306(7) 0.0529(8) Uani 1 1 d . . . A -1
O2 O 0.4403(2) 0.41083(18) 0.04314(7) 0.0509(8) Uani 1 1 d . . . B -1
O1W O 0.5613(2) 0.4387(2) -0.07207(13) 0.0917(19) Uani 1 2 d S T P A .

loop_
_atom_site_aniso_label
_atom_site_aniso_U_11
_atom_site_aniso_U_22
_atom_site_aniso_U_33
_atom_site_aniso_U_23
_atom_site_aniso_U_13
_atom_site_aniso_U_12
C1 0.052(2) 0.052(2) 0.0386(19) 0.0003(17) 0.0060(17) 0.035(2)
C2 0.048(2) 0.044(2) 0.0399(19) 0.0036(16) 0.0035(17) 0.0241(19)
C3 0.050(3) 0.041(2) 0.036(3) 0.0022(11) 0.004(2) 0.0248(16)
C4 0.058(3) 0.054(3) 0.046(2) -0.0016(19) 0.0108(19) 0.031(2)
C5 0.050(3) 0.059(3) 0.045(3) 0.0052(13) 0.010(3) 0.0251(17)
C6 0.057(4) 0.072(3) 0.051(4) 0.0077(15) 0.015(3) 0.0287(19)
C7 0.102(6) 0.204(8) 0.079(5) 0.013(3) 0.025(5) 0.051(3)
C8 0.052(3) 0.0350(19) 0.046(3) 0.0065(12) 0.013(2) 0.0262(16)
C9 0.068(5) 0.150(6) 0.050(4) 0.0057(18) 0.011(4) 0.034(2)
C10 0.103(7) 0.225(9) 0.102(7) 0.011(3) 0.022(6) 0.052(3)
Cu1 0.0437(4) 0.0437(4) 0.0281(4) -0.00439(12) 0.00439(12) 0.0284(3)
O1 0.082(2) 0.0456(17) 0.0438(15) 0.0051(13) 0.0156(15) 0.0415(16)
O2 0.071(2) 0.0445(16) 0.0440(15) 0.0006(13) 0.0128(14) 0.0340(16)
O1W 0.101(3) 0.101(3) 0.068(3) -0.0279(16) 0.0279(16) 0.047(4)

loop_
_atom_type_symbol
_atom_type_description
_atom_type_scat_dispersion_real
_atom_type_scat_dispersion_imag
_atom_type_scat_source
C C 0.0033 0.0016 'International Tables Vol C Tables 4.2.6.8 and 6.1.1.4'
H H 0.0000 0.0000 'International Tables Vol C Tables 4.2.6.8 and 6.1.1.4'
Cu Cu 0.3201 1.2651 'International Tables Vol C Tables 4.2.6.8 and 6.1.1.4'
N N 0.0061 0.0033 'International Tables Vol C Tables 4.2.6.8 and 6.1.1.4'
O O 0.0106 0.0060 'International Tables Vol C Tables 4.2.6.8 and 6.1.1.4'

loop_
_geom_angle_atom_site_label_1
_geom_angle_atom_site_label_2
_geom_angle_atom_site_label_3
_geom_angle
_geom_angle_site_symmetry_1
_geom_angle_site_symmetry_3
O2 C1 O1 126.2(4) . .
O2 C1 C2 116.6(3) . .
O1 C1 C2 117.2(3) . .
C4 C2 C3 119.6(4) . .
C4 C2 C1 121.0(4) . .
C3 C2 C1 119.4(3) . .
C2 C3 C2 120.2(5) . 23
C2 C3 H3 119.9 . .
C2 C3 H3 119.9 23 .
C2 C4 C5 120.6(4) . .
C2 C4 H4 119.7 . .
C5 C4 H4 119.7 . .
C4 C5 C4 119.3(5) . 23
C4 C5 C6 120.4(3) . .
C4 C5 C6 120.4(3) 23 .
C8 C6 C7 120.2(7) . .
C8 C6 C5 122.8(6) . .
C7 C6 C5 117.1(7) . .
C10 C7 C6 117.4(11) 25 .
C10 C7 H7 121.3 25 .
C6 C7 H7 121.3 . .
C6 C8 C9 120.6(6) . .
C6 C8 C8 121.4(7) . 25
C9 C8 C8 117.9(8) . 25
C10 C9 C8 120.7(8) . .
C10 C9 H9 119.6 . .
C8 C9 H9 119.6 . .
C9 C10 C7 122.4(12) . 25
C9 C10 H10 118.8 . .
C7 C10 H10 118.8 25 .
O1 Cu1 O1W 96.91(15) . .
O1 Cu1 Cu1 83.95(8) . 19_665
O1W Cu1 Cu1 178.79(19) . 19_665
C1 O1 Cu1 123.2(3) . .

loop_
_geom_bond_atom_site_label_1
_geom_bond_atom_site_label_2
_geom_bond_distance
_geom_bond_site_symmetry_2
C1 O2 1.254(5) .
C1 O1 1.259(5) .
C1 C2 1.506(6) .
C2 C4 1.377(6) .
C2 C3 1.390(5) .
C3 C2 1.390(5) 23
C3 H3 0.9300 .
C4 C5 1.391(5) .
C4 H4 0.9300 .
C5 C4 1.391(5) 23
C5 C6 1.493(9) .
C6 C8 1.373(10) .
C6 C7 1.415(13) .
C7 C10 1.410(14) 25
C7 H7 0.9300 .
C8 C9 1.383(10) .
C8 C8 1.431(11) 25
C9 C10 1.369(15) .
C9 H9 0.9300 .
C10 C7 1.410(14) 25
C10 H10 0.9300 .
Cu1 O1 1.948(3) .
Cu1 O1W 2.152(4) .
Cu1 Cu1 2.6464(11) 19_665

loop_
_geom_torsion_atom_site_label_1
_geom_torsion_atom_site_label_2
_geom_torsion_atom_site_label_3
_geom_torsion_atom_site_label_4
_geom_torsion
_geom_torsion_site_symmetry_1
_geom_torsion_site_symmetry_4
O2 C1 C2 C4 7.4(6) . .
O1 C1 C2 C4 -173.2(4) . .
O2 C1 C2 C3 -171.4(4) . .
O1 C1 C2 C3 8.0(6) . .
C4 C2 C3 C2 -3.4(8) . 23
C1 C2 C3 C2 175.4(3) . 23
C3 C2 C4 C5 1.7(8) . .
C1 C2 C4 C5 -177.1(5) . .
C2 C4 C5 C4 0.0(10) . 23
C2 C4 C5 C6 179.1(5) . .
C4 C5 C6 C8 -89.6(6) . .
C4 C5 C6 C8 89.6(6) 23 .
C4 C5 C6 C7 90.4(6) . .
C4 C5 C6 C7 -90.4(6) 23 .
C8 C6 C7 C10 0.006(2) . 25
C5 C6 C7 C10 -179.993(1) . 25
C7 C6 C8 C9 180.000(2) . .
C5 C6 C8 C9 0.000(2) . .
C7 C6 C8 C8 0.000(2) . 25
C5 C6 C8 C8 180.000(1) . 25
C6 C8 C9 C10 180.000(1) . .
C8 C8 C9 C10 0.000(2) 25 .
C8 C9 C10 C7 -0.005(4) . 25
O2 C1 O1 Cu1 2.0(7) . .
C2 C1 O1 Cu1 -177.4(3) . .

loop_
_platon_squeeze_void_nr
_platon_squeeze_void_average_x
_platon_squeeze_void_average_y
_platon_squeeze_void_average_z
_platon_squeeze_void_volume
_platon_squeeze_void_count_electrons
_platon_squeeze_void_content
1 -0.053 -0.034 -0.002 8049 2695 ' '
